data_4110419
loop_
_publ_author_name
'Jun Tao'
'Hiroyuki Maruyama'
'Osamu Sato'

_publ_contact_author
;
      Prof. Osamu Sato
      Institute for Materials Chemistry and Engineering  
      Kyushu University 
      Kasuga 816-8580, Fukuoka 
      Japan
;
_publ_contact_author_email sato@cm.kyushu-u.ac.jp
_publ_contact_author_fax 81-92-583-7787
_publ_contact_author_phone 81-92-583-7787
_publ_section_title
;
 Valence Tautomeric Transitions with Thermal Hysteresis around Room
 Temperature and Photoinduced Effects Observed in a Cobalt-Tetraoxolene
 Complex
;
_journal_name_full 'Journal of the American Chemical Society'
_journal_page_first 1790
_journal_page_last 1791
_journal_paper_doi 10.1021/ja057488u
_journal_volume 128
_journal_year 2006
_chemical_formula_sum 'C21 H19 Co F6 N4 O2 P'
_chemical_formula_weight 563.30
_chemical_name_systematic
; 
 ? 
;
_space_group_IT_number 14
_symmetry_cell_setting monoclinic
_symmetry_space_group_name_Hall '-P 2ybc'
_symmetry_space_group_name_H-M 'P 1 21/c 1'
_atom_sites_solution_hydrogens geom
_atom_sites_solution_primary direct
_atom_sites_solution_secondary difmap
_audit_creation_method SHELXL-97
_cell_angle_alpha 90.00
_cell_angle_beta 91.27(3)
_cell_angle_gamma 90.00
_cell_formula_units_Z 4
_cell_length_a 11.478(2)
_cell_length_b 16.101(3)
_cell_length_c 11.446(2)
_cell_measurement_temperature 173(2)
_cell_volume 2114.8(7)
_computing_structure_refinement 'SHELXL-97 (Sheldrick, 1997)'
_computing_structure_solution 'SHELXS-97 (Sheldrick, 1990)'
_diffrn_ambient_temperature 293(2)
_diffrn_measured_fraction_theta_full 0.990
_diffrn_measured_fraction_theta_max 0.990
_diffrn_radiation_monochromator graphite
_diffrn_radiation_source 'fine-focus sealed tube'
_diffrn_radiation_type MoK\a
_diffrn_radiation_wavelength 0.71073
_diffrn_reflns_av_R_equivalents 0.0000
_diffrn_reflns_av_sigmaI/netI 0.1294
_diffrn_reflns_limit_h_max 17
_diffrn_reflns_limit_h_min -17
_diffrn_reflns_limit_k_max 24
_diffrn_reflns_limit_k_min 0
_diffrn_reflns_limit_l_max 17
_diffrn_reflns_limit_l_min 0
_diffrn_reflns_number 7627
_diffrn_reflns_theta_full 32.57
_diffrn_reflns_theta_max 32.57
_diffrn_reflns_theta_min 3.09
_exptl_absorpt_coefficient_mu 0.969
_exptl_absorpt_correction_T_max 0.9265
_exptl_absorpt_correction_T_min 0.7730
_exptl_crystal_density_diffrn 1.769
_exptl_crystal_F_000 1140
_exptl_crystal_size_max 0.28
_exptl_crystal_size_mid 0.22
_exptl_crystal_size_min 0.08
_refine_diff_density_max 0.493
_refine_diff_density_min -0.767
_refine_diff_density_rms 0.089
_refine_ls_extinction_method none
_refine_ls_goodness_of_fit_ref 0.877
_refine_ls_hydrogen_treatment mixed
_refine_ls_matrix_type full
_refine_ls_number_parameters 316
_refine_ls_number_reflns 7627
_refine_ls_number_restraints 0
_refine_ls_restrained_S_all 0.877
_refine_ls_R_factor_all 0.1268
_refine_ls_R_factor_gt 0.0567
_refine_ls_shift/su_max 0.001
_refine_ls_shift/su_mean 0.000
_refine_ls_structure_factor_coef Fsqd
_refine_ls_weighting_details 'calc w=1/[\s^2^(Fo^2^)+(0.0404P)^2^+0.0000P] where P=(Fo^2^+2Fc^2^)/3'
_refine_ls_weighting_scheme calc
_refine_ls_wR_factor_gt 0.1074
_refine_ls_wR_factor_ref 0.1276
_reflns_number_gt 3718
_reflns_number_total 7627
_reflns_threshold_expression >2sigma(I)
_cod_data_source_file ja057488usi20051110_041336_2.cif
_cod_data_source_block Complex[2.(PF6)2]
_cod_original_cell_volume 2114.9(7)
_cod_database_code 4110419

loop_
_symmetry_equiv_pos_as_xyz
'x, y, z'
'-x, y+1/2, -z+1/2'
'-x, -y, -z'
'x, -y-1/2, z-1/2'

loop_
_atom_site_label
_atom_site_type_symbol
_atom_site_fract_x
_atom_site_fract_y
_atom_site_fract_z
_atom_site_U_iso_or_equiv
_atom_site_adp_type
_atom_site_occupancy
_atom_site_symmetry_multiplicity
_atom_site_calc_flag
_atom_site_refinement_flags
Co1 Co 0.66020(4) 0.92170(2) 0.78806(3) 0.02541(11) Uani 1 1 d .
N1 N 0.7222(2) 0.95033(14) 0.96732(19) 0.0242(5) Uani 1 1 d .
C1 C 0.6355(3) 0.92429(18) 1.0533(2) 0.0298(7) Uani 1 1 d .
H1A H 0.5951 0.9730 1.0814 0.036 Uiso 1 1 calc R
H1B H 0.6756 0.8987 1.1196 0.036 Uiso 1 1 calc R
C2 C 0.5478(3) 0.86415(17) 1.0034(3) 0.0272(6) Uani 1 1 d .
C3 C 0.4854(3) 0.81135(19) 1.0733(3) 0.0355(8) Uani 1 1 d .
H3A H 0.5004 0.8090 1.1534 0.043 Uiso 1 1 calc R
C4 C 0.4004(3) 0.76211(19) 1.0221(3) 0.0388(8) Uani 1 1 d .
H4A H 0.3587 0.7249 1.0671 0.047 Uiso 1 1 calc R
C5 C 0.3780(3) 0.7684(2) 0.9049(3) 0.0392(8) Uani 1 1 d .
H5A H 0.3197 0.7365 0.8693 0.047 Uiso 1 1 calc R
C6 C 0.4427(3) 0.82224(19) 0.8408(3) 0.0335(7) Uani 1 1 d .
H6A H 0.4267 0.8269 0.7610 0.040 Uiso 1 1 calc R
N2 N 0.5280(2) 0.86863(14) 0.8883(2) 0.0276(6) Uani 1 1 d .
C7 C 0.8336(3) 0.90543(16) 0.9819(3) 0.0296(7) Uani 1 1 d .
H7A H 0.8552 0.9022 1.0642 0.036 Uiso 1 1 calc R
H7B H 0.8945 0.9350 0.9419 0.036 Uiso 1 1 calc R
C8 C 0.8211(3) 0.81984(18) 0.9325(3) 0.0261(6) Uani 1 1 d .
C9 C 0.8672(3) 0.75035(18) 0.9866(3) 0.0302(7) Uani 1 1 d .
H9A H 0.9072 0.7547 1.0579 0.036 Uiso 1 1 calc R
C10 C 0.8529(3) 0.67492(19) 0.9332(3) 0.0343(7) Uani 1 1 d .
H10A H 0.8811 0.6269 0.9692 0.041 Uiso 1 1 calc R
C11 C 0.7968(3) 0.67046(19) 0.8268(3) 0.0345(7) Uani 1 1 d .
H11A H 0.7884 0.6199 0.7883 0.041 Uiso 1 1 calc R
C12 C 0.7532(3) 0.74237(18) 0.7779(3) 0.0308(7) Uani 1 1 d .
H12A H 0.7146 0.7394 0.7057 0.037 Uiso 1 1 calc R
N3 N 0.7639(2) 0.81595(14) 0.8298(2) 0.0259(5) Uani 1 1 d .
C13 C 0.7427(3) 1.04051(17) 0.9695(2) 0.0300(7) Uani 1 1 d .
H13A H 0.7944 1.0544 1.0349 0.036 Uiso 1 1 calc R
H13B H 0.6695 1.0693 0.9800 0.036 Uiso 1 1 calc R
C14 C 0.7963(3) 1.06817(17) 0.8576(3) 0.0298(7) Uani 1 1 d .
C15 C 0.8598(3) 1.14041(17) 0.8524(3) 0.0313(7) Uani 1 1 d .
H15A H 0.8747 1.1719 0.9192 0.038 Uiso 1 1 calc R
C16 C 0.9010(3) 1.16483(18) 0.7451(3) 0.0353(8) Uani 1 1 d .
H16A H 0.9446 1.2133 0.7387 0.042 Uiso 1 1 calc R
C17 C 0.8775(3) 1.11756(19) 0.6486(3) 0.0361(8) Uani 1 1 d .
H17A H 0.9034 1.1340 0.5758 0.043 Uiso 1 1 calc R
C18 C 0.8152(3) 1.04553(19) 0.6603(3) 0.0307(7) Uani 1 1 d .
H18A H 0.8011 1.0126 0.5948 0.037 Uiso 1 1 calc R
N4 N 0.7740(2) 1.02107(14) 0.7635(2) 0.0265(5) Uani 1 1 d .
O1 O 0.62251(18) 0.88574(12) 0.62376(16) 0.0277(5) Uani 1 1 d .
O2 O 0.53544(17) 1.01536(12) 0.73051(16) 0.0290(5) Uani 1 1 d .
C19 C 0.5649(3) 0.93685(17) 0.5596(3) 0.0270(6) Uani 1 1 d .
C20 C 0.5159(3) 1.01251(17) 0.6231(3) 0.0262(6) Uani 1 1 d .
C21 C 0.4549(3) 1.07217(17) 0.5581(2) 0.0279(6) Uani 1 1 d .
H21A H 0.4270 1.1192 0.5956 0.034 Uiso 1 1 calc R
P1 P 1.11577(8) 0.91471(5) 0.71261(8) 0.0341(2) Uani 1 1 d .
F1 F 1.05299(18) 0.98151(12) 0.79223(17) 0.0530(6) Uani 1 1 d .
F2 F 1.1777(2) 0.84719(13) 0.6367(2) 0.0772(8) Uani 1 1 d .
F3 F 0.9943(2) 0.87422(14) 0.6796(2) 0.0703(7) Uani 1 1 d .
F4 F 1.23641(18) 0.95579(14) 0.74921(19) 0.0614(6) Uani 1 1 d .
F5 F 1.1259(2) 0.85480(11) 0.82352(17) 0.0561(6) Uani 1 1 d .
F6 F 1.1035(2) 0.97445(12) 0.60385(16) 0.0567(6) Uani 1 1 d .

loop_
_atom_site_aniso_label
_atom_site_aniso_U_11
_atom_site_aniso_U_22
_atom_site_aniso_U_33
_atom_site_aniso_U_23
_atom_site_aniso_U_13
_atom_site_aniso_U_12
Co1 0.0301(2) 0.02298(19) 0.02290(19) 0.00129(18) -0.00435(16) 0.00008(19)
N1 0.0280(14) 0.0234(11) 0.0214(11) 0.0006(10) 0.0035(10) -0.0011(10)
C1 0.0351(18) 0.0291(15) 0.0250(14) 0.0021(13) -0.0043(13) -0.0028(14)
C2 0.0251(17) 0.0238(14) 0.0326(16) 0.0031(13) -0.0012(13) 0.0038(12)
C3 0.037(2) 0.0350(17) 0.0344(17) 0.0102(15) 0.0015(15) -0.0010(15)
C4 0.033(2) 0.0281(16) 0.055(2) 0.0109(16) 0.0000(16) -0.0033(15)
C5 0.0305(19) 0.0330(17) 0.054(2) -0.0001(16) -0.0018(17) -0.0024(15)
C6 0.0293(18) 0.0338(16) 0.0370(17) -0.0047(15) -0.0060(14) 0.0015(14)
N2 0.0243(14) 0.0253(12) 0.0330(14) 0.0002(11) -0.0043(11) 0.0013(10)
C7 0.0313(18) 0.0242(15) 0.0330(16) 0.0001(12) -0.0077(13) 0.0016(12)
C8 0.0227(16) 0.0281(15) 0.0275(15) -0.0002(13) 0.0006(12) -0.0022(12)
C9 0.0326(18) 0.0285(15) 0.0292(16) 0.0040(13) -0.0044(13) 0.0050(14)
C10 0.035(2) 0.0304(16) 0.0373(18) 0.0071(15) -0.0020(15) 0.0046(14)
C11 0.0365(19) 0.0261(15) 0.0410(18) -0.0031(14) 0.0007(15) 0.0041(14)
C12 0.0303(18) 0.0314(16) 0.0306(16) -0.0041(14) -0.0005(13) -0.0008(14)
N3 0.0256(14) 0.0271(12) 0.0249(12) -0.0019(11) -0.0022(10) 0.0005(11)
C13 0.0403(19) 0.0240(14) 0.0259(15) -0.0011(13) 0.0012(13) -0.0024(14)
C14 0.0319(17) 0.0225(15) 0.0347(16) 0.0017(13) -0.0053(13) 0.0037(13)
C15 0.0327(19) 0.0240(14) 0.0373(17) -0.0038(13) 0.0041(14) 0.0008(13)
C16 0.0315(19) 0.0258(15) 0.049(2) 0.0059(15) 0.0004(15) -0.0012(13)
C17 0.035(2) 0.0350(17) 0.0378(18) 0.0099(15) -0.0012(15) -0.0014(15)
C18 0.0297(18) 0.0359(16) 0.0264(15) 0.0013(14) -0.0009(13) 0.0009(14)
N4 0.0257(14) 0.0255(12) 0.0282(13) -0.0004(11) -0.0041(11) 0.0009(10)
O1 0.0345(13) 0.0250(10) 0.0235(10) 0.0017(9) -0.0061(9) 0.0052(9)
O2 0.0335(13) 0.0316(11) 0.0217(10) -0.0001(9) -0.0057(9) 0.0040(9)
C19 0.0283(17) 0.0248(15) 0.0275(15) 0.0033(12) -0.0058(12) -0.0004(12)
C20 0.0258(16) 0.0245(14) 0.0282(14) -0.0018(12) -0.0016(12) -0.0009(12)
C21 0.0299(17) 0.0243(14) 0.0293(15) -0.0038(13) -0.0069(12) 0.0048(13)
P1 0.0440(6) 0.0254(4) 0.0327(4) -0.0019(4) -0.0069(4) 0.0024(4)
F1 0.0642(15) 0.0516(12) 0.0433(12) -0.0102(10) 0.0028(11) 0.0170(11)
F2 0.122(2) 0.0540(14) 0.0565(14) -0.0098(12) 0.0132(15) 0.0435(15)
F3 0.0706(17) 0.0699(15) 0.0689(16) -0.0009(14) -0.0319(13) -0.0249(13)
F4 0.0438(14) 0.0720(15) 0.0681(16) 0.0098(13) -0.0048(11) -0.0147(12)
F5 0.0938(18) 0.0312(10) 0.0424(12) 0.0081(9) -0.0213(12) -0.0082(11)
F6 0.0941(18) 0.0396(11) 0.0361(11) 0.0076(10) -0.0057(11) 0.0098(11)

loop_
_atom_type_symbol
_atom_type_description
_atom_type_scat_dispersion_real
_atom_type_scat_dispersion_imag
_atom_type_scat_source
C C 0.0033 0.0016 'International Tables Vol C Tables 4.2.6.8 and 6.1.1.4'
H H 0.0000 0.0000 'International Tables Vol C Tables 4.2.6.8 and 6.1.1.4'
N N 0.0061 0.0033 'International Tables Vol C Tables 4.2.6.8 and 6.1.1.4'
O O 0.0106 0.0060 'International Tables Vol C Tables 4.2.6.8 and 6.1.1.4'
F F 0.0171 0.0103 'International Tables Vol C Tables 4.2.6.8 and 6.1.1.4'
P P 0.1023 0.0942 'International Tables Vol C Tables 4.2.6.8 and 6.1.1.4'
Co Co 0.3494 0.9721 'International Tables Vol C Tables 4.2.6.8 and 6.1.1.4'

loop_
_geom_angle_atom_site_label_1
_geom_angle_atom_site_label_2
_geom_angle_atom_site_label_3
_geom_angle
_geom_angle_site_symmetry_1
_geom_angle_site_symmetry_3
O1 Co1 N4 102.56(9) . .
O1 Co1 N2 104.54(9) . .
N4 Co1 N2 147.71(9) . .
O1 Co1 N3 95.02(9) . .
N4 Co1 N3 107.17(9) . .
N2 Co1 N3 87.65(9) . .
O1 Co1 O2 77.82(8) . .
N4 Co1 O2 80.63(8) . .
N2 Co1 O2 88.22(8) . .
N3 Co1 O2 170.56(8) . .
O1 Co1 N1 172.33(8) . .
N4 Co1 N1 77.02(9) . .
N2 Co1 N1 78.41(9) . .
N3 Co1 N1 77.93(9) . .
O2 Co1 N1 109.52(8) . .
C13 N1 C7 110.1(2) . .
C13 N1 C1 112.3(2) . .
C7 N1 C1 112.4(2) . .
C13 N1 Co1 105.69(17) . .
C7 N1 Co1 105.29(17) . .
C1 N1 Co1 110.64(17) . .
N1 C1 C2 112.7(2) . .
N2 C2 C3 121.8(3) . .
N2 C2 C1 116.1(3) . .
C3 C2 C1 122.0(3) . .
C4 C3 C2 118.7(3) . .
C5 C4 C3 119.5(3) . .
C4 C5 C6 118.8(3) . .
N2 C6 C5 122.5(3) . .
C2 N2 C6 118.6(3) . .
C2 N2 Co1 116.8(2) . .
C6 N2 Co1 122.4(2) . .
N1 C7 C8 109.5(2) . .
N3 C8 C9 122.2(3) . .
N3 C8 C7 114.7(3) . .
C9 C8 C7 123.1(3) . .
C10 C9 C8 118.6(3) . .
C11 C10 C9 119.6(3) . .
C10 C11 C12 118.6(3) . .
N3 C12 C11 122.6(3) . .
C12 N3 C8 118.3(3) . .
C12 N3 Co1 124.6(2) . .
C8 N3 Co1 114.97(19) . .
N1 C13 C14 110.3(2) . .
N4 C14 C15 122.5(3) . .
N4 C14 C13 116.4(3) . .
C15 C14 C13 121.0(3) . .
C14 C15 C16 118.1(3) . .
C17 C16 C15 119.7(3) . .
C16 C17 C18 119.2(3) . .
N4 C18 C17 122.0(3) . .
C14 N4 C18 118.5(3) . .
C14 N4 Co1 115.8(2) . .
C18 N4 Co1 125.3(2) . .
C19 O1 Co1 116.79(18) . .
C20 O2 Co1 112.12(18) . .
O1 C19 C21 124.7(3) . 3_676
O1 C19 C20 115.5(3) . .
C21 C19 C20 119.8(3) 3_676 .
O2 C20 C21 125.3(3) . .
O2 C20 C19 116.0(3) . .
C21 C20 C19 118.7(3) . .
C19 C21 C20 121.5(3) 3_676 .
F2 P1 F6 91.08(12) . .
F2 P1 F3 89.42(15) . .
F6 P1 F3 90.01(13) . .
F2 P1 F4 91.81(14) . .
F6 P1 F4 90.92(13) . .
F3 P1 F4 178.45(13) . .
F2 P1 F1 178.55(13) . .
F6 P1 F1 90.36(11) . .
F3 P1 F1 90.44(13) . .
F4 P1 F1 88.31(12) . .
F2 P1 F5 89.77(12) . .
F6 P1 F5 178.94(13) . .
F3 P1 F5 89.37(12) . .
F4 P1 F5 89.68(12) . .
F1 P1 F5 88.78(11) . .

loop_
_geom_bond_atom_site_label_1
_geom_bond_atom_site_label_2
_geom_bond_distance
_geom_bond_site_symmetry_2
Co1 O1 2.0058(19) .
Co1 N4 2.088(2) .
Co1 N2 2.104(3) .
Co1 N3 2.126(2) .
Co1 O2 2.172(2) .
Co1 N1 2.206(2) .
N1 C13 1.471(3) .
N1 C7 1.474(4) .
N1 C1 1.476(4) .
C1 C2 1.500(4) .
C2 N2 1.334(4) .
C2 C3 1.379(4) .
C3 C4 1.378(4) .
C4 C5 1.364(5) .
C5 C6 1.366(4) .
C6 N2 1.338(4) .
C7 C8 1.495(4) .
C8 N3 1.335(4) .
C8 C9 1.378(4) .
C9 C10 1.368(4) .
C10 C11 1.367(4) .
C11 C12 1.376(4) .
C12 N3 1.330(3) .
C13 C14 1.501(4) .
C14 N4 1.338(4) .
C14 C15 1.375(4) .
C15 C16 1.384(4) .
C16 C17 1.363(4) .
C17 C18 1.371(4) .
C18 N4 1.341(3) .
O1 C19 1.277(3) .
O2 C20 1.246(3) .
C19 C21 1.370(4) 3_676
C19 C20 1.531(4) .
C20 C21 1.394(4) .
C21 C19 1.370(4) 3_676
P1 F2 1.571(2) .
P1 F6 1.577(2) .
P1 F3 1.577(2) .
P1 F4 1.583(2) .
P1 F1 1.592(2) .
P1 F5 1.597(2) .
